data_7064254
loop_
_publ_author_name
'Singh, Gurjaspreet'
Jyoti,
'Singh, Amanpreet'
'Sharma, Devina'
'Gill, Baljinder Singh'
'Singh, Jandeep'
'George, Nancy'
'Baliyan, Deepanjali'
'Kaur, Amarjit'

_publ_section_title
;
 Fluorescence quenching of V(iii) ions by a 4-benzylaniline-derived Schiff
 base-functionalized organosilane: unveiling antiproliferative potential
 through in vitro analysis and molecular docking
;
_journal_issue 10
_journal_name_full 'New Journal of Chemistry'
_journal_page_first 4596
_journal_page_last 4607
_journal_paper_doi 10.1039/D5NJ04884B
_journal_volume 50
_journal_year 2026
_chemical_formula_moiety 'C23 H19 N O'
_chemical_formula_sum 'C23 H19 N O'
_chemical_formula_weight 325.39
_space_group_crystal_system triclinic
_space_group_IT_number 2
_space_group_name_Hall '-P 1'
_space_group_name_H-M_alt 'P -1'
_atom_sites_solution_hydrogens geom
_atom_sites_solution_primary dual
_audit_creation_date 2025-02-07
_audit_creation_method
;
Olex2 1.2
(compiled 2018.05.29 svn.r3508 for OlexSys, GUI svn.r5506)
;
_audit_update_record
;
2025-02-07 deposited with the CCDC.	2026-02-12 downloaded from the CCDC.
;
_cell_angle_alpha 97.307(3)
_cell_angle_beta 93.530(3)
_cell_angle_gamma 104.433(4)
_cell_formula_units_Z 6
_cell_length_a 9.7129(4)
_cell_length_b 13.6339(6)
_cell_length_c 21.3130(8)
_cell_measurement_reflns_used 8633
_cell_measurement_temperature 293(2)
_cell_measurement_theta_max 21.2400
_cell_measurement_theta_min 3.2970
_cell_volume 2698.3(2)
_computing_cell_refinement 'CrysAlisPro 1.171.42.90a (Rigaku OD, 2023)'
_computing_data_collection 'CrysAlisPro 1.171.42.90a (Rigaku OD, 2023)'
_computing_data_reduction 'CrysAlisPro 1.171.42.90a (Rigaku OD, 2023)'
_computing_molecular_graphics 'Olex2 (Dolomanov et al., 2009)'
_computing_publication_material 'Olex2 (Dolomanov et al., 2009)'
_computing_structure_refinement 'ShelXL (Sheldrick, 2015)'
_computing_structure_solution 'ShelXT (Sheldrick, 2015)'
_diffrn_ambient_temperature 293(2)
_diffrn_detector 'Hybrid Pixel Array Detector'
_diffrn_detector_area_resol_mean 10.0000
_diffrn_detector_type HyPix3000
_diffrn_measured_fraction_theta_full 0.997
_diffrn_measured_fraction_theta_max 0.938
_diffrn_measurement_details
;
List of Runs (angles in degrees, time in seconds):

  # Type    Start    End  Width  t~exp~   \w     \q     \k     \f   Frames
#--------------------------------------------------------------------------
  1  \w    -64.00 -39.00   0.50   15.56    --   -9.32 138.00  -1.00   50
  2  \w    -59.00 -34.00   0.50   15.56    --   -9.32 132.00-177.00   50
  3  \w     11.00  36.00   0.50   15.56    --    9.60-132.00 112.00   50
  4  \w     14.00  40.00   0.50   15.56    --    9.60-138.00 -63.00   52
  5  \w    -34.00  11.00   0.50   15.56    --   -9.32 -77.00  60.00   90
  6  \w     -9.00  61.00   0.50   15.56    --   -9.32  19.00 -90.00  140
  7  \w    -55.00 -22.00   0.50   15.56    --   -9.32 125.00 120.00   66
  8  \w    -46.00 -21.00   0.50   15.56    --   -9.32 125.00  90.00   50
  9  \w    -21.00  16.00   0.50   15.56    --   -9.32 -77.00 -60.00   74
 10  \w      6.00  42.00   0.50   15.56    --   -9.32  19.00   0.00   72
 11  \w    -21.00  17.00   0.50   15.56    --    9.60 -38.00  60.00   76
 12  \w    -53.00   5.00   0.50   15.56    --    9.60 -19.00  90.00  116
 13  \w    -54.00 -24.00   0.50   15.56    --    9.60 -38.00  60.00   60
 14  \w    -10.00  28.00   0.50   15.56    --    9.60 -57.00  30.00   76
 15  \w    -49.00 -17.00   0.50   15.56    --    9.60 -57.00  30.00   64
 16  \w    -33.00  -8.00   0.50   15.56    --    9.60 120.00 117.16   50
 17  \w    -29.00  34.00   0.50   15.56    --    9.60 -77.00 -60.00  126
 18  \w    -30.00  -4.00   0.50   15.56    --    9.60 122.00-166.64   52
 19  \w    -43.00   4.00   0.50   15.56    --    9.60 -38.00 150.00   94
 20  \w    -14.00  20.00   0.50   15.56    --    9.60 -99.00-120.00   68
 21  \w     14.00  73.00   0.50   15.56    --    9.60  57.00  30.00  118
 22  \w    -39.00 -14.00   0.50   15.56    --    9.60 -77.00-150.00   50
 23  \w    -13.00  27.00   0.50   15.56    --    9.60  77.00 -60.00   80
 24  \w     -8.00  17.00   0.50   15.56    --    9.60 -99.00 -60.00   50
;
_diffrn_measurement_device 'four-circle diffractometer'
_diffrn_measurement_device_type 'SuperNova, Single source at offset/far, HyPix3000'
_diffrn_measurement_method '\w scans'
_diffrn_orient_matrix_type 'CrysAlisPro convention (1999,Acta A55,543-557)'
_diffrn_orient_matrix_UB_11 0.0248035000
_diffrn_orient_matrix_UB_12 0.0157997000
_diffrn_orient_matrix_UB_13 -0.0286539000
_diffrn_orient_matrix_UB_21 0.0557509000
_diffrn_orient_matrix_UB_22 0.0394163000
_diffrn_orient_matrix_UB_23 0.0177477000
_diffrn_orient_matrix_UB_31 0.0449102000
_diffrn_orient_matrix_UB_32 -0.0338632000
_diffrn_orient_matrix_UB_33 -0.0006840000
_diffrn_radiation_monochromator mirror
_diffrn_radiation_probe x-ray
_diffrn_radiation_type MoK\a
_diffrn_radiation_wavelength 0.71073
_diffrn_reflns_av_R_equivalents 0.0751
_diffrn_reflns_av_unetI/netI 0.1156
_diffrn_reflns_Laue_measured_fraction_full 0.997
_diffrn_reflns_Laue_measured_fraction_max 0.938
_diffrn_reflns_limit_h_max 12
_diffrn_reflns_limit_h_min -12
_diffrn_reflns_limit_k_max 16
_diffrn_reflns_limit_k_min -16
_diffrn_reflns_limit_l_max 26
_diffrn_reflns_limit_l_min -26
_diffrn_reflns_number 44060
_diffrn_reflns_point_group_measured_fraction_full 0.997
_diffrn_reflns_point_group_measured_fraction_max 0.938
_diffrn_reflns_theta_full 25.242
_diffrn_reflns_theta_max 27.162
_diffrn_reflns_theta_min 3.275
_diffrn_source 'micro-focus sealed X-ray tube'
_diffrn_source_type 'SuperNova (Mo) X-ray Source'
_exptl_absorpt_coefficient_mu 0.073
_exptl_absorpt_correction_T_max 1.00000
_exptl_absorpt_correction_T_min 0.76552
_exptl_absorpt_correction_type multi-scan
_exptl_absorpt_process_details
;
CrysAlisPro 1.171.42.90a (Rigaku Oxford Diffraction, 2023)
Empirical absorption correction using spherical harmonics,
implemented in SCALE3 ABSPACK scaling algorithm.
;
_exptl_crystal_colour 'clear light colourless'
_exptl_crystal_colour_lustre clear
_exptl_crystal_colour_modifier light
_exptl_crystal_colour_primary colourless
_exptl_crystal_density_diffrn 1.201
_exptl_crystal_description plate
_exptl_crystal_F_000 1032
_exptl_crystal_size_max 0.21
_exptl_crystal_size_mid 0.15
_exptl_crystal_size_min 0.09
_refine_diff_density_max 0.247
_refine_diff_density_min -0.186
_refine_diff_density_rms 0.035
_refine_ls_extinction_coef 0.0017(5)
_refine_ls_extinction_expression Fc^*^=kFc[1+0.001xFc^2^\l^3^/sin(2\q)]^-1/4^
_refine_ls_extinction_method 'SHELXL-2016/4 (Sheldrick 2016)'
_refine_ls_goodness_of_fit_ref 0.944
_refine_ls_hydrogen_treatment constr
_refine_ls_matrix_type full
_refine_ls_number_parameters 677
_refine_ls_number_reflns 11245
_refine_ls_number_restraints 0
_refine_ls_restrained_S_all 0.944
_refine_ls_R_factor_all 0.2036
_refine_ls_R_factor_gt 0.0593
_refine_ls_shift/su_max 0.000
_refine_ls_shift/su_mean 0.000
_refine_ls_structure_factor_coef Fsqd
_refine_ls_weighting_details 'w=1/[\s^2^(Fo^2^)+(0.0686P)^2^] where P=(Fo^2^+2Fc^2^)/3'
_refine_ls_weighting_scheme calc
_refine_ls_wR_factor_gt 0.1262
_refine_ls_wR_factor_ref 0.1812
_reflns_Friedel_coverage 0.000
_reflns_number_gt 4044
_reflns_number_total 11245
_reflns_threshold_expression 'I > 2\s(I)'
_cod_data_source_file d5nj04884b2.cif
_cod_data_source_block vik-jnsb20_auto
_cod_depositor_comments 'Adding full bibliography for 7064254.cif.'
_cod_database_code 7064254
_shelx_shelxl_version_number 2016/4
_chemical_oxdiff_formula 'C H N O'
_shelx_space_group_comment
;
The symmetry employed for this shelxl refinement is uniquely defined
by the following loop, which should always be used as a source of
symmetry information in preference to the above space-group names.
They are only intended as comments.
;
_diffrn_oxdiff_digest_frames
;
01964cb2d6958993a7674e63acf776b77a000258c9c
;
_reflns_odcompleteness_completeness 99.12
_reflns_odcompleteness_iscentric 1
_reflns_odcompleteness_theta 26.32
_olex2_refinement_description
;
1. Fixed Uiso
 At 1.2 times of:
  All C(H) groups, All C(H,H) groups
2.a Secondary CH2 refined with riding coordinates:
 C49(H49A,H49B), C26(H26A,H26B), C17(H17A,H17B), C3(H3A,H3B), C63(H63A,H63B),
 C40(H40A,H40B)
2.b Aromatic/amide H refined with riding coordinates:
 C56(H56), C10(H10), C16(H16), C55(H55), C58(H58), C51(H51), C54(H54),
 C28(H28), C39(H39), C62(H62), C29(H29), C52(H52), C32(H32), C59(H59), C12(H12),
  C33(H33), C31(H31), C8(H8), C13(H13), C36(H36), C9(H9), C35(H35), C15(H15),
 C6(H6), C19(H19), C38(H38), C61(H61), C5(H5), C65(H65), C41(H41), C21(H21),
 C20(H20), C23(H23), C43(H43), C70(H70), C68(H68), C69(H69), C67(H67), C22(H22),
  C46(H46), C44(H44), C45(H45)
2.c :
 C47(H47), C24(H24), C1(H1)
;
_olex2_submission_special_instructions 'No special instructions were received'
_oxdiff_exptl_absorpt_empirical_details
;
Empirical correction (ABSPACK) includes:
- Absorption correction using spherical harmonics
- Frame scaling
;
_oxdiff_exptl_absorpt_empirical_full_max 1.635
_oxdiff_exptl_absorpt_empirical_full_min 0.743

loop_
_space_group_symop_operation_xyz
'x, y, z'
'-x, -y, -z'

loop_
_atom_site_label
_atom_site_type_symbol
_atom_site_fract_x
_atom_site_fract_y
_atom_site_fract_z
_atom_site_U_iso_or_equiv
_atom_site_adp_type
_atom_site_occupancy
_atom_site_site_symmetry_order
_atom_site_calc_flag
_atom_site_refinement_flags_posn
_atom_site_refinement_flags_adp
_atom_site_refinement_flags_occupancy
_atom_site_disorder_assembly
_atom_site_disorder_group
O2 O 0.8069(2) 0.53774(14) 0.37278(9) 0.0693(5) Uani 1 1 d . . . . .
O3 O 1.0506(2) 0.92670(14) 0.30126(10) 0.0717(6) Uani 1 1 d . . . . .
O1 O 0.4058(2) 0.16969(15) 0.18585(11) 0.0807(6) Uani 1 1 d . . . . .
N1 N 1.1031(2) 0.83306(16) 0.58471(12) 0.0626(6) Uani 1 1 d . . . . .
N3 N 0.4115(2) 0.14692(17) 0.48403(13) 0.0658(7) Uani 1 1 d . . . . .
N2 N 0.7373(3) 0.5381(2) 0.66962(14) 0.0755(7) Uani 1 1 d . . . . .
C57 C 1.1325(3) 0.8031(2) 0.64393(15) 0.0584(7) Uani 1 1 d . . . . .
C27 C 0.7845(3) 0.5265(2) 0.43480(15) 0.0575(7) Uani 1 1 d . . . . .
C50 C 1.0901(3) 0.8983(2) 0.35745(15) 0.0578(7) Uani 1 1 d . . . . .
C56 C 1.1771(3) 0.8180(2) 0.53895(16) 0.0655(8) Uani 1 1 d . . . . .
H56 H 1.252782 0.788897 0.545630 0.079 Uiso 1 1 calc R . . . .
C7 C 0.3473(3) 0.1709(2) 0.37709(15) 0.0596(8) Uani 1 1 d . . . . .
C53 C 1.1471(3) 0.8447(2) 0.47646(14) 0.0554(7) Uani 1 1 d . . . . .
C30 C 0.7127(3) 0.4957(2) 0.55589(16) 0.0661(8) Uani 1 1 d . . . . .
C4 C 0.3798(3) 0.1715(2) 0.24835(16) 0.0636(8) Uani 1 1 d . . . . .
C10 C 0.3280(3) 0.1717(2) 0.44420(16) 0.0649(8) Uani 1 1 d . . . . .
H10 H 0.249616 0.191683 0.458987 0.078 Uiso 1 1 calc R . . . .
C16 C 0.4057(3) 0.0798(2) 0.58294(16) 0.0662(8) Uani 1 1 d . . . . .
H16 H 0.433444 0.024170 0.562771 0.079 Uiso 1 1 calc R . . . .
C18 C 0.4529(3) 0.1757(3) 0.79223(14) 0.0646(8) Uani 1 1 d . . . . .
C55 C 1.0085(3) 0.9167(2) 0.40634(15) 0.0643(8) Uani 1 1 d . . . . .
H55 H 0.934492 0.947434 0.399766 0.077 Uiso 1 1 calc R . . . .
C58 C 1.1146(3) 0.8638(2) 0.69836(15) 0.0635(8) Uani 1 1 d . . . . .
H58 H 1.087807 0.923996 0.695037 0.076 Uiso 1 1 calc R . . . .
C51 C 1.2007(3) 0.8544(2) 0.36747(15) 0.0689(8) Uani 1 1 d . . . . .
H51 H 1.256372 0.842280 0.334822 0.083 Uiso 1 1 calc R . . . .
C14 C 0.3487(3) 0.1688(2) 0.67899(15) 0.0637(8) Uani 1 1 d . . . . .
C54 C 1.0369(3) 0.8895(2) 0.46443(14) 0.0611(8) Uani 1 1 d . . . . .
H54 H 0.980470 0.901420 0.496785 0.073 Uiso 1 1 calc R . . . .
C28 C 0.8709(3) 0.5853(2) 0.48740(16) 0.0670(8) Uani 1 1 d . . . . .
H28 H 0.953214 0.634714 0.482361 0.080 Uiso 1 1 calc R . . . .
C60 C 1.1729(3) 0.7460(2) 0.76509(15) 0.0673(8) Uani 1 1 d . . . . .
C39 C 0.5371(3) 0.5181(2) 0.73669(14) 0.0720(9) Uani 1 1 d . . . . .
H39 H 0.473275 0.516849 0.702039 0.086 Uiso 1 1 calc R . . . .
C64 C 1.1762(4) 0.7819(3) 0.88513(15) 0.0678(8) Uani 1 1 d . . . . .
C62 C 1.1667(3) 0.7121(2) 0.65099(15) 0.0718(9) Uani 1 1 d . . . . .
H62 H 1.176659 0.668685 0.615168 0.086 Uiso 1 1 calc R . . . .
C11 C 0.3850(3) 0.1552(2) 0.54885(15) 0.0586(7) Uani 1 1 d . . . . .
C29 C 0.8330(3) 0.5693(2) 0.54706(15) 0.0689(8) Uani 1 1 d . . . . .
H29 H 0.890117 0.609229 0.582407 0.083 Uiso 1 1 calc R . . . .
C48 C 1.0556(4) 0.9377(2) 0.19377(17) 0.0727(9) Uani 1 1 d . . . . .
C52 C 1.2285(3) 0.8284(2) 0.42662(16) 0.0687(8) Uani 1 1 d . . . . .
H52 H 1.303918 0.799126 0.433341 0.082 Uiso 1 1 calc R . . . .
C32 C 0.6653(3) 0.4523(2) 0.44236(15) 0.0699(8) Uani 1 1 d . . . . .
H32 H 0.608141 0.412486 0.407012 0.084 Uiso 1 1 calc R . . . .
C59 C 1.1361(3) 0.8362(2) 0.75738(15) 0.0679(8) Uani 1 1 d . . . . .
H59 H 1.125723 0.879358 0.793246 0.081 Uiso 1 1 calc R . . . .
C12 C 0.3500(3) 0.2384(2) 0.58087(16) 0.0666(8) Uani 1 1 d . . . . .
H12 H 0.337560 0.290909 0.559000 0.080 Uiso 1 1 calc R . . . .
C34 C 0.6802(4) 0.5270(2) 0.72868(15) 0.0661(8) Uani 1 1 d . . . . .
C33 C 0.6689(3) 0.4839(2) 0.61972(17) 0.0750(9) Uani 1 1 d . . . . .
H33 H 0.586449 0.433754 0.623562 0.090 Uiso 1 1 calc R . . . .
C31 C 0.6305(3) 0.4371(2) 0.50256(17) 0.0777(9) Uani 1 1 d . . . . .
H31 H 0.549865 0.386096 0.507485 0.093 Uiso 1 1 calc R . . . .
C8 C 0.4577(3) 0.1392(2) 0.34987(16) 0.0741(9) Uani 1 1 d . . . . .
H8 H 0.522192 0.117148 0.375097 0.089 Uiso 1 1 calc R . . . .
C13 C 0.3330(3) 0.2452(2) 0.64478(17) 0.0689(8) Uani 1 1 d . . . . .
H13 H 0.310317 0.302659 0.665344 0.083 Uiso 1 1 calc R . . . .
C49 C 1.1252(3) 0.9081(2) 0.24775(14) 0.0743(9) Uani 1 1 d . . . . .
H49A H 1.123185 0.836098 0.239361 0.089 Uiso 1 1 calc R . . . .
H49B H 1.224047 0.947737 0.255638 0.089 Uiso 1 1 calc R . . . .
C36 C 0.7228(4) 0.5236(2) 0.83950(16) 0.0747(9) Uani 1 1 d . . . . .
H36 H 0.786838 0.525283 0.874172 0.090 Uiso 1 1 calc R . . . .
C9 C 0.4737(3) 0.1396(2) 0.28678(17) 0.0774(9) Uani 1 1 d . . . . .
H9 H 0.548778 0.118034 0.269602 0.093 Uiso 1 1 calc R . . . .
C25 C 0.9328(3) 0.6076(2) 0.29316(19) 0.0771(9) Uani 1 1 d . . . . .
C26 C 0.9370(3) 0.6052(2) 0.36061(15) 0.0759(9) Uani 1 1 d . . . . .
H26A H 1.017745 0.581113 0.374897 0.091 Uiso 1 1 calc R . . . .
H26B H 0.946939 0.673399 0.383218 0.091 Uiso 1 1 calc R . . . .
C35 C 0.7724(3) 0.5316(2) 0.78120(17) 0.0745(9) Uani 1 1 d . . . . .
H35 H 0.869304 0.540268 0.777044 0.089 Uiso 1 1 calc R . . . .
C42 C 0.3757(4) 0.4669(4) 0.91919(13) 0.0784(9) Uani 1 1 d . . . . .
C15 C 0.3857(3) 0.0860(2) 0.64644(16) 0.0702(8) Uani 1 1 d . . . . .
H15 H 0.397407 0.033213 0.668173 0.084 Uiso 1 1 calc R . . . .
C6 C 0.2548(3) 0.2023(2) 0.33723(18) 0.0801(9) Uani 1 1 d . . . . .
H6 H 0.179662 0.224083 0.354207 0.096 Uiso 1 1 calc R . . . .
C19 C 0.5761(4) 0.2533(2) 0.79648(15) 0.0795(9) Uani 1 1 d . . . . .
H19 H 0.581376 0.303748 0.770510 0.095 Uiso 1 1 calc R . . . .
C38 C 0.4893(3) 0.5111(2) 0.79615(16) 0.0790(9) Uani 1 1 d . . . . .
H38 H 0.393126 0.504882 0.800899 0.095 Uiso 1 1 calc R . . . .
C61 C 1.1863(3) 0.6851(2) 0.71037(16) 0.0767(9) Uani 1 1 d . . . . .
H61 H 1.209256 0.623520 0.713592 0.092 Uiso 1 1 calc R . . . .
C37 C 0.5807(4) 0.5130(2) 0.84840(15) 0.0741(9) Uani 1 1 d . . . . .
C5 C 0.2690(3) 0.2029(2) 0.27373(17) 0.0767(9) Uani 1 1 d . . . . .
H5 H 0.204368 0.224315 0.248205 0.092 Uiso 1 1 calc R . . . .
C17 C 0.3244(3) 0.1733(2) 0.74840(14) 0.0798(9) Uani 1 1 d . . . . .
H17A H 0.292070 0.233958 0.761435 0.096 Uiso 1 1 calc R . . . .
H17B H 0.248319 0.114234 0.753354 0.096 Uiso 1 1 calc R . . . .
C47 C 0.9990(4) 0.9620(3) 0.15076(17) 0.0882(11) Uani 1 1 d . . . . .
H47 H 0.953809 0.981441 0.116448 0.106 Uiso 1 1 calc R . . . .
C65 C 1.2841(4) 0.8644(3) 0.91104(18) 0.0829(10) Uani 1 1 d . . . . .
H65 H 1.370695 0.875209 0.893236 0.100 Uiso 1 1 calc R . . . .
C41 C 0.2947(6) 0.5341(3) 0.93416(15) 0.0973(11) Uani 1 1 d . . . . .
H41 H 0.336890 0.604134 0.939401 0.117 Uiso 1 1 calc R . . . .
C21 C 0.6878(4) 0.1836(3) 0.87611(17) 0.0929(11) Uani 1 1 d . . . . .
H21 H 0.765806 0.186736 0.904598 0.112 Uiso 1 1 calc R . . . .
C2 C 0.3585(4) 0.1974(3) 0.0823(2) 0.0880(11) Uani 1 1 d . . . . .
C20 C 0.6918(4) 0.2577(3) 0.83850(19) 0.0900(10) Uani 1 1 d . . . . .
H20 H 0.773346 0.311705 0.841212 0.108 Uiso 1 1 calc R . . . .
C23 C 0.4511(4) 0.1008(3) 0.83016(18) 0.0960(11) Uani 1 1 d . . . . .
H23 H 0.369903 0.046661 0.827990 0.115 Uiso 1 1 calc R . . . .
C3 C 0.3110(3) 0.2018(2) 0.14530(16) 0.0815(9) Uani 1 1 d . . . . .
H3A H 0.308762 0.271259 0.161171 0.098 Uiso 1 1 calc R . . . .
H3B H 0.215282 0.157621 0.143907 0.098 Uiso 1 1 calc R . . . .
C43 C 0.3117(6) 0.3652(4) 0.91105(16) 0.1053(13) Uani 1 1 d . . . . .
H43 H 0.365123 0.318755 0.900055 0.126 Uiso 1 1 calc R . . . .
C63 C 1.1979(4) 0.7128(2) 0.82899(15) 0.0954(11) Uani 1 1 d . . . . .
H63A H 1.134450 0.645434 0.828976 0.114 Uiso 1 1 calc R . . . .
H63B H 1.295072 0.706243 0.833812 0.114 Uiso 1 1 calc R . . . .
C70 C 1.0483(4) 0.7674(3) 0.9123(2) 0.0971(11) Uani 1 1 d . . . . .
H70 H 0.971883 0.711970 0.895850 0.117 Uiso 1 1 calc R . . . .
C24 C 0.9250(4) 0.6093(3) 0.2391(2) 0.0992(12) Uani 1 1 d . . . . .
H24 H 0.918732 0.610651 0.195534 0.119 Uiso 1 1 calc R . . . .
C68 C 1.1476(7) 0.9177(4) 0.98698(18) 0.1062(13) Uani 1 1 d . . . . .
H68 H 1.139054 0.965279 1.020892 0.127 Uiso 1 1 calc R . . . .
C69 C 1.0337(5) 0.8376(5) 0.9657(2) 0.1116(14) Uani 1 1 d . . . . .
H69 H 0.949214 0.828537 0.985166 0.134 Uiso 1 1 calc R . . . .
C67 C 1.2712(5) 0.9313(3) 0.9614(2) 0.1050(12) Uani 1 1 d . . . . .
H67 H 1.348026 0.986297 0.978077 0.126 Uiso 1 1 calc R . . . .
C22 C 0.5689(5) 0.1054(3) 0.87144(18) 0.1084(12) Uani 1 1 d . . . . .
H22 H 0.566267 0.053840 0.896382 0.130 Uiso 1 1 calc R . . . .
C46 C 0.1535(7) 0.5000(5) 0.94148(18) 0.1204(15) Uani 1 1 d . . . . .
H46 H 0.099703 0.546588 0.951142 0.144 Uiso 1 1 calc R . . . .
C1 C 0.3958(4) 0.1974(3) 0.0319(2) 0.1122(13) Uani 1 1 d . . . . .
H1 H 0.425861 0.197291 -0.008710 0.135 Uiso 1 1 calc R . . . .
C40 C 0.5341(4) 0.5047(3) 0.91443(16) 0.1148(13) Uani 1 1 d . . . . .
H40A H 0.581377 0.459067 0.933210 0.138 Uiso 1 1 calc R . . . .
H40B H 0.567957 0.571701 0.939963 0.138 Uiso 1 1 calc R . . . .
C44 C 0.1683(9) 0.3290(4) 0.9188(2) 0.139(2) Uani 1 1 d . . . . .
H44 H 0.125101 0.259072 0.913284 0.167 Uiso 1 1 calc R . . . .
C45 C 0.0915(6) 0.3987(6) 0.9348(2) 0.141(2) Uani 1 1 d . . . . .
H45 H -0.004448 0.375882 0.941031 0.169 Uiso 1 1 calc R . . . .

loop_
_atom_site_aniso_label
_atom_site_aniso_U_11
_atom_site_aniso_U_22
_atom_site_aniso_U_33
_atom_site_aniso_U_23
_atom_site_aniso_U_13
_atom_site_aniso_U_12
O2 0.0795(15) 0.0681(13) 0.0575(15) 0.0090(11) 0.0156(11) 0.0119(11)
O3 0.0864(14) 0.0857(14) 0.0544(14) 0.0165(11) 0.0159(12) 0.0382(12)
O1 0.0853(15) 0.1048(17) 0.0656(16) 0.0258(13) 0.0098(13) 0.0429(13)
N1 0.0708(17) 0.0669(16) 0.0522(17) 0.0082(13) 0.0023(14) 0.0231(13)
N3 0.0628(16) 0.0733(17) 0.0638(19) 0.0148(14) 0.0072(14) 0.0197(13)
N2 0.0731(18) 0.0871(19) 0.063(2) 0.0130(16) 0.0116(16) 0.0131(15)
C57 0.0613(19) 0.062(2) 0.055(2) 0.0079(17) 0.0016(15) 0.0232(16)
C27 0.067(2) 0.0566(19) 0.054(2) 0.0091(17) 0.0158(18) 0.0230(17)
C50 0.0619(19) 0.0613(19) 0.053(2) 0.0140(16) 0.0040(17) 0.0195(16)
C56 0.066(2) 0.069(2) 0.061(2) 0.0062(17) -0.0053(18) 0.0213(16)
C7 0.0512(18) 0.0639(19) 0.064(2) 0.0097(16) 0.0067(17) 0.0146(15)
C53 0.0501(17) 0.0578(18) 0.055(2) 0.0041(15) -0.0023(16) 0.0117(15)
C30 0.067(2) 0.070(2) 0.061(2) 0.0100(18) 0.0140(19) 0.0137(18)
C4 0.063(2) 0.065(2) 0.065(2) 0.0154(17) 0.0077(19) 0.0182(17)
C10 0.0564(19) 0.067(2) 0.069(3) 0.0046(17) 0.0116(18) 0.0137(16)
C16 0.073(2) 0.068(2) 0.064(2) 0.0129(18) 0.0121(17) 0.0275(17)
C18 0.071(2) 0.071(2) 0.052(2) 0.0027(17) 0.0093(17) 0.0204(19)
C55 0.071(2) 0.072(2) 0.056(2) 0.0082(17) 0.0078(18) 0.0310(17)
C58 0.077(2) 0.066(2) 0.057(2) 0.0123(18) 0.0081(16) 0.0337(16)
C51 0.066(2) 0.090(2) 0.058(2) 0.0168(17) 0.0160(16) 0.0283(18)
C14 0.0586(19) 0.074(2) 0.059(2) 0.0037(19) 0.0053(15) 0.0201(17)
C54 0.067(2) 0.0629(19) 0.055(2) -0.0002(15) 0.0058(16) 0.0232(16)
C28 0.069(2) 0.068(2) 0.059(2) 0.0101(18) 0.0116(19) 0.0063(17)
C60 0.083(2) 0.063(2) 0.062(2) 0.0121(18) 0.0039(17) 0.0286(17)
C39 0.072(2) 0.096(2) 0.048(2) 0.0196(17) 0.0040(17) 0.0170(18)
C64 0.075(2) 0.076(2) 0.057(2) 0.0196(19) 0.000(2) 0.023(2)
C62 0.091(2) 0.066(2) 0.063(2) 0.0042(17) 0.0108(18) 0.0299(18)
C11 0.0521(18) 0.064(2) 0.059(2) 0.0071(18) 0.0091(15) 0.0137(15)
C29 0.069(2) 0.075(2) 0.059(2) 0.0072(17) 0.0079(17) 0.0135(18)
C48 0.092(2) 0.078(2) 0.053(2) 0.0134(19) 0.020(2) 0.0272(19)
C52 0.0562(19) 0.088(2) 0.070(2) 0.0196(18) 0.0087(18) 0.0296(17)
C32 0.073(2) 0.072(2) 0.059(2) 0.0003(17) 0.0163(18) 0.0104(19)
C59 0.090(2) 0.067(2) 0.055(2) 0.0093(16) 0.0099(17) 0.0356(18)
C12 0.066(2) 0.063(2) 0.073(3) 0.0132(18) 0.0081(17) 0.0196(16)
C34 0.073(2) 0.075(2) 0.049(2) 0.0141(16) 0.0108(19) 0.0130(17)
C33 0.075(2) 0.082(2) 0.064(2) 0.013(2) 0.018(2) 0.0093(18)
C31 0.070(2) 0.079(2) 0.075(3) 0.005(2) 0.018(2) 0.0020(18)
C8 0.073(2) 0.096(2) 0.066(3) 0.0228(19) 0.0062(18) 0.0396(19)
C13 0.067(2) 0.068(2) 0.070(3) -0.0032(19) 0.0080(17) 0.0207(17)
C49 0.082(2) 0.085(2) 0.063(2) 0.0186(18) 0.0202(19) 0.0272(19)
C36 0.078(3) 0.079(2) 0.062(3) 0.0098(18) -0.0058(19) 0.0128(19)
C9 0.073(2) 0.102(3) 0.074(3) 0.024(2) 0.0132(19) 0.0459(19)
C25 0.087(2) 0.084(2) 0.063(3) 0.016(2) 0.016(2) 0.0228(18)
C26 0.078(2) 0.085(2) 0.068(3) 0.0194(18) 0.0179(18) 0.0201(19)
C35 0.067(2) 0.088(2) 0.066(2) 0.0149(19) 0.005(2) 0.0124(17)
C42 0.101(3) 0.097(3) 0.042(2) 0.0184(19) 0.0164(18) 0.029(3)
C15 0.075(2) 0.075(2) 0.066(2) 0.0159(19) 0.0095(17) 0.0266(18)
C6 0.070(2) 0.108(3) 0.074(3) 0.015(2) 0.0072(19) 0.0420(19)
C19 0.084(2) 0.070(2) 0.086(3) 0.0159(18) 0.000(2) 0.021(2)
C38 0.076(2) 0.110(3) 0.054(2) 0.0178(19) 0.010(2) 0.0242(19)
C61 0.112(3) 0.061(2) 0.064(2) 0.0105(19) 0.005(2) 0.0369(19)
C37 0.087(3) 0.085(2) 0.047(2) 0.0122(17) 0.004(2) 0.0156(19)
C5 0.073(2) 0.095(2) 0.071(3) 0.0196(19) 0.0010(19) 0.0373(19)
C17 0.073(2) 0.104(3) 0.062(2) 0.0044(19) 0.0088(18) 0.0261(19)
C47 0.115(3) 0.102(3) 0.060(3) 0.018(2) 0.016(2) 0.044(2)
C65 0.084(3) 0.092(3) 0.073(3) 0.014(2) 0.006(2) 0.023(2)
C41 0.137(4) 0.099(3) 0.061(3) 0.018(2) 0.014(2) 0.035(3)
C21 0.085(3) 0.115(3) 0.081(3) 0.018(2) -0.004(2) 0.030(3)
C2 0.100(3) 0.096(3) 0.071(3) 0.026(2) -0.001(2) 0.024(2)
C20 0.077(3) 0.085(3) 0.102(3) 0.010(2) -0.007(2) 0.016(2)
C23 0.090(3) 0.099(3) 0.092(3) 0.032(2) 0.008(2) 0.003(2)
C3 0.092(2) 0.089(2) 0.070(3) 0.0244(19) 0.001(2) 0.030(2)
C43 0.164(5) 0.085(3) 0.067(3) 0.019(2) 0.015(3) 0.029(3)
C63 0.150(3) 0.086(2) 0.063(2) 0.020(2) 0.000(2) 0.051(2)
C70 0.081(3) 0.111(3) 0.101(3) 0.047(3) 0.000(2) 0.016(2)
C24 0.111(3) 0.113(3) 0.074(3) 0.020(3) 0.020(2) 0.025(2)
C68 0.136(4) 0.140(4) 0.069(3) 0.030(3) 0.025(3) 0.073(4)
C69 0.098(3) 0.165(5) 0.104(4) 0.070(3) 0.044(3) 0.058(3)
C67 0.121(4) 0.112(3) 0.080(3) 0.003(3) -0.010(3) 0.035(3)
C22 0.115(3) 0.117(3) 0.093(3) 0.047(2) -0.004(3) 0.019(3)
C46 0.127(4) 0.186(6) 0.070(3) 0.028(3) 0.025(3) 0.071(4)
C1 0.138(4) 0.122(3) 0.080(3) 0.030(3) 0.008(3) 0.032(3)
C40 0.117(3) 0.166(4) 0.059(3) 0.024(2) 0.013(2) 0.028(3)
C44 0.212(7) 0.112(4) 0.066(3) 0.026(3) 0.014(4) -0.016(5)
C45 0.128(4) 0.197(6) 0.075(3) 0.038(4) 0.021(3) -0.011(5)

loop_
_atom_type_symbol
_atom_type_description
_atom_type_scat_dispersion_real
_atom_type_scat_dispersion_imag
_atom_type_scat_source
C C 0.0033 0.0016 'International Tables Vol C Tables 4.2.6.8 and 6.1.1.4'
H H 0.0000 0.0000 'International Tables Vol C Tables 4.2.6.8 and 6.1.1.4'
N N 0.0061 0.0033 'International Tables Vol C Tables 4.2.6.8 and 6.1.1.4'
O O 0.0106 0.0060 'International Tables Vol C Tables 4.2.6.8 and 6.1.1.4'

loop_
_geom_angle_atom_site_label_1
_geom_angle_atom_site_label_2
_geom_angle_atom_site_label_3
_geom_angle
_geom_angle_site_symmetry_1
_geom_angle_site_symmetry_3
_geom_angle_publ_flag
C27 O2 C26 118.2(2) . . ?
C50 O3 C49 119.0(2) . . ?
C4 O1 C3 117.3(2) . . ?
C56 N1 C57 120.5(2) . . ?
C10 N3 C11 119.0(2) . . ?
C33 N2 C34 119.2(3) . . ?
C58 C57 N1 118.1(3) . . ?
C58 C57 C62 117.6(3) . . ?
C62 C57 N1 124.0(3) . . ?
O2 C27 C28 124.7(3) . . ?
C32 C27 O2 114.9(3) . . ?
C32 C27 C28 120.4(3) . . ?
O3 C50 C55 114.8(3) . . ?
O3 C50 C51 125.1(3) . . ?
C51 C50 C55 120.1(3) . . ?
N1 C56 H56 118.9 . . ?
N1 C56 C53 122.2(3) . . ?
C53 C56 H56 118.9 . . ?
C8 C7 C10 122.5(3) . . ?
C6 C7 C10 120.8(3) . . ?
C6 C7 C8 116.7(3) . . ?
C54 C53 C56 121.1(3) . . ?
C54 C53 C52 116.9(3) . . ?
C52 C53 C56 122.0(3) . . ?
C29 C30 C33 121.0(3) . . ?
C29 C30 C31 117.9(3) . . ?
C31 C30 C33 121.0(3) . . ?
O1 C4 C9 116.1(3) . . ?
O1 C4 C5 124.4(3) . . ?
C5 C4 C9 119.6(3) . . ?
N3 C10 C7 124.2(3) . . ?
N3 C10 H10 117.9 . . ?
C7 C10 H10 117.9 . . ?
C11 C16 H16 119.7 . . ?
C15 C16 H16 119.7 . . ?
C15 C16 C11 120.6(3) . . ?
C19 C18 C17 121.2(3) . . ?
C19 C18 C23 117.6(3) . . ?
C23 C18 C17 121.2(3) . . ?
C50 C55 H55 120.1 . . ?
C54 C55 C50 119.8(3) . . ?
C54 C55 H55 120.1 . . ?
C57 C58 H58 119.6 . . ?
C59 C58 C57 120.7(3) . . ?
C59 C58 H58 119.6 . . ?
C50 C51 H51 120.4 . . ?
C50 C51 C52 119.2(3) . . ?
C52 C51 H51 120.4 . . ?
C13 C14 C15 116.9(3) . . ?
C13 C14 C17 122.0(3) . . ?
C15 C14 C17 121.1(3) . . ?
C53 C54 H54 119.0 . . ?
C55 C54 C53 121.9(3) . . ?
C55 C54 H54 119.0 . . ?
C27 C28 H28 120.5 . . ?
C29 C28 C27 118.9(3) . . ?
C29 C28 H28 120.5 . . ?
C59 C60 C63 123.9(3) . . ?
C61 C60 C59 116.4(3) . . ?
C61 C60 C63 119.7(3) . . ?
C34 C39 H39 120.0 . . ?
C38 C39 H39 120.0 . . ?
C38 C39 C34 120.0(3) . . ?
C65 C64 C63 119.8(3) . . ?
C65 C64 C70 117.5(3) . . ?
C70 C64 C63 122.7(4) . . ?
C57 C62 H62 119.6 . . ?
C61 C62 C57 120.9(3) . . ?
C61 C62 H62 119.6 . . ?
C16 C11 N3 118.4(3) . . ?
C12 C11 N3 123.4(3) . . ?
C12 C11 C16 118.1(3) . . ?
C30 C29 H29 119.1 . . ?
C28 C29 C30 121.7(3) . . ?
C28 C29 H29 119.1 . . ?
C47 C48 C49 179.3(3) . . ?
C53 C52 H52 119.0 . . ?
C51 C52 C53 122.1(3) . . ?
C51 C52 H52 119.0 . . ?
C27 C32 H32 120.2 . . ?
C27 C32 C31 119.6(3) . . ?
C31 C32 H32 120.2 . . ?
C58 C59 C60 122.1(3) . . ?
C58 C59 H59 119.0 . . ?
C60 C59 H59 119.0 . . ?
C11 C12 H12 119.5 . . ?
C11 C12 C13 121.0(3) . . ?
C13 C12 H12 119.5 . . ?
C39 C34 N2 123.0(3) . . ?
C35 C34 N2 118.4(3) . . ?
C35 C34 C39 118.5(3) . . ?
N2 C33 C30 123.4(3) . . ?
N2 C33 H33 118.3 . . ?
C30 C33 H33 118.3 . . ?
C30 C31 H31 119.3 . . ?
C32 C31 C30 121.5(3) . . ?
C32 C31 H31 119.3 . . ?
C7 C8 H8 119.4 . . ?
C9 C8 C7 121.3(3) . . ?
C9 C8 H8 119.4 . . ?
C14 C13 H13 119.2 . . ?
C12 C13 C14 121.5(3) . . ?
C12 C13 H13 119.2 . . ?
O3 C49 C48 107.9(2) . . ?
O3 C49 H49A 110.1 . . ?
O3 C49 H49B 110.1 . . ?
C48 C49 H49A 110.1 . . ?
C48 C49 H49B 110.1 . . ?
H49A C49 H49B 108.4 . . ?
C35 C36 H36 119.0 . . ?
C35 C36 C37 122.0(3) . . ?
C37 C36 H36 119.0 . . ?
C4 C9 H9 119.7 . . ?
C8 C9 C4 120.6(3) . . ?
C8 C9 H9 119.7 . . ?
C24 C25 C26 177.9(4) . . ?
O2 C26 C25 107.9(3) . . ?
O2 C26 H26A 110.1 . . ?
O2 C26 H26B 110.1 . . ?
C25 C26 H26A 110.1 . . ?
C25 C26 H26B 110.1 . . ?
H26A C26 H26B 108.4 . . ?
C34 C35 H35 119.7 . . ?
C36 C35 C34 120.5(3) . . ?
C36 C35 H35 119.7 . . ?
C41 C42 C40 121.0(4) . . ?
C43 C42 C41 118.5(4) . . ?
C43 C42 C40 120.4(4) . . ?
C16 C15 C14 121.8(3) . . ?
C16 C15 H15 119.1 . . ?
C14 C15 H15 119.1 . . ?
C7 C6 H6 118.6 . . ?
C5 C6 C7 122.8(3) . . ?
C5 C6 H6 118.6 . . ?
C18 C19 H19 119.4 . . ?
C18 C19 C20 121.2(3) . . ?
C20 C19 H19 119.4 . . ?
C39 C38 H38 119.2 . . ?
C37 C38 C39 121.5(3) . . ?
C37 C38 H38 119.2 . . ?
C60 C61 C62 122.2(3) . . ?
C60 C61 H61 118.9 . . ?
C62 C61 H61 118.9 . . ?
C36 C37 C40 118.8(3) . . ?
C38 C37 C36 117.4(3) . . ?
C38 C37 C40 123.7(3) . . ?
C4 C5 H5 120.5 . . ?
C6 C5 C4 119.0(3) . . ?
C6 C5 H5 120.5 . . ?
C18 C17 C14 115.0(2) . . ?
C18 C17 H17A 108.5 . . ?
C18 C17 H17B 108.5 . . ?
C14 C17 H17A 108.5 . . ?
C14 C17 H17B 108.5 . . ?
H17A C17 H17B 107.5 . . ?
C48 C47 H47 180.0 . . ?
C64 C65 H65 118.5 . . ?
C67 C65 C64 123.0(4) . . ?
C67 C65 H65 118.5 . . ?
C42 C41 H41 119.5 . . ?
C46 C41 C42 121.0(4) . . ?
C46 C41 H41 119.5 . . ?
C20 C21 H21 120.5 . . ?
C22 C21 H21 120.5 . . ?
C22 C21 C20 119.1(3) . . ?
C1 C2 C3 177.6(4) . . ?
C19 C20 H20 119.8 . . ?
C21 C20 C19 120.5(3) . . ?
C21 C20 H20 119.8 . . ?
C18 C23 H23 119.7 . . ?
C18 C23 C22 120.6(3) . . ?
C22 C23 H23 119.7 . . ?
O1 C3 C2 109.0(3) . . ?
O1 C3 H3A 109.9 . . ?
O1 C3 H3B 109.9 . . ?
C2 C3 H3A 109.9 . . ?
C2 C3 H3B 109.9 . . ?
H3A C3 H3B 108.3 . . ?
C42 C43 H43 119.4 . . ?
C42 C43 C44 121.2(4) . . ?
C44 C43 H43 119.4 . . ?
C60 C63 H63A 108.4 . . ?
C60 C63 H63B 108.4 . . ?
C64 C63 C60 115.7(3) . . ?
C64 C63 H63A 108.4 . . ?
C64 C63 H63B 108.4 . . ?
H63A C63 H63B 107.4 . . ?
C64 C70 H70 120.1 . . ?
C64 C70 C69 119.9(4) . . ?
C69 C70 H70 120.1 . . ?
C25 C24 H24 180.0 . . ?
C69 C68 H68 118.6 . . ?
C67 C68 H68 118.6 . . ?
C67 C68 C69 122.8(4) . . ?
C70 C69 H69 121.3 . . ?
C68 C69 C70 117.5(4) . . ?
C68 C69 H69 121.3 . . ?
C65 C67 H67 120.4 . . ?
C68 C67 C65 119.3(4) . . ?
C68 C67 H67 120.4 . . ?
C21 C22 C23 121.1(4) . . ?
C21 C22 H22 119.5 . . ?
C23 C22 H22 119.5 . . ?
C41 C46 H46 120.0 . . ?
C45 C46 C41 120.0(5) . . ?
C45 C46 H46 120.0 . . ?
C2 C1 H1 180.0 . . ?
C42 C40 C37 116.7(3) . . ?
C42 C40 H40A 108.1 . . ?
C42 C40 H40B 108.1 . . ?
C37 C40 H40A 108.1 . . ?
C37 C40 H40B 108.1 . . ?
H40A C40 H40B 107.3 . . ?
C43 C44 H44 120.8 . . ?
C45 C44 C43 118.4(5) . . ?
C45 C44 H44 120.8 . . ?
C46 C45 C44 120.7(6) . . ?
C46 C45 H45 119.6 . . ?
C44 C45 H45 119.6 . . ?

loop_
_geom_bond_atom_site_label_1
_geom_bond_atom_site_label_2
_geom_bond_distance
_geom_bond_site_symmetry_2
_geom_bond_publ_flag
O2 C27 1.374(3) . ?
O2 C26 1.426(3) . ?
O3 C50 1.366(3) . ?
O3 C49 1.418(3) . ?
O1 C4 1.369(3) . ?
O1 C3 1.409(3) . ?
N1 C57 1.410(3) . ?
N1 C56 1.272(3) . ?
N3 C10 1.271(3) . ?
N3 C11 1.416(3) . ?
N2 C34 1.417(3) . ?
N2 C33 1.260(3) . ?
C57 C58 1.384(3) . ?
C57 C62 1.385(4) . ?
C27 C28 1.387(4) . ?
C27 C32 1.368(4) . ?
C50 C55 1.382(3) . ?
C50 C51 1.373(4) . ?
C56 H56 0.9300 . ?
C56 C53 1.456(4) . ?
C7 C10 1.453(4) . ?
C7 C8 1.384(4) . ?
C7 C6 1.380(4) . ?
C53 C54 1.384(3) . ?
C53 C52 1.390(4) . ?
C30 C29 1.378(4) . ?
C30 C33 1.467(4) . ?
C30 C31 1.381(4) . ?
C4 C9 1.374(4) . ?
C4 C5 1.370(4) . ?
C10 H10 0.9300 . ?
C16 H16 0.9300 . ?
C16 C11 1.379(4) . ?
C16 C15 1.374(4) . ?
C18 C19 1.375(4) . ?
C18 C17 1.504(4) . ?
C18 C23 1.378(4) . ?
C55 H55 0.9300 . ?
C55 C54 1.368(3) . ?
C58 H58 0.9300 . ?
C58 C59 1.376(3) . ?
C51 H51 0.9300 . ?
C51 C52 1.381(3) . ?
C14 C13 1.378(4) . ?
C14 C15 1.385(4) . ?
C14 C17 1.508(4) . ?
C54 H54 0.9300 . ?
C28 H28 0.9300 . ?
C28 C29 1.374(4) . ?
C60 C59 1.389(4) . ?
C60 C61 1.376(4) . ?
C60 C63 1.514(4) . ?
C39 H39 0.9300 . ?
C39 C34 1.388(4) . ?
C39 C38 1.383(4) . ?
C64 C65 1.361(4) . ?
C64 C63 1.486(4) . ?
C64 C70 1.383(4) . ?
C62 H62 0.9300 . ?
C62 C61 1.377(4) . ?
C11 C12 1.376(4) . ?
C29 H29 0.9300 . ?
C48 C49 1.450(4) . ?
C48 C47 1.166(4) . ?
C52 H52 0.9300 . ?
C32 H32 0.9300 . ?
C32 C31 1.375(4) . ?
C59 H59 0.9300 . ?
C12 H12 0.9300 . ?
C12 C13 1.376(4) . ?
C34 C35 1.375(4) . ?
C33 H33 0.9300 . ?
C31 H31 0.9300 . ?
C8 H8 0.9300 . ?
C8 C9 1.363(4) . ?
C13 H13 0.9300 . ?
C49 H49A 0.9700 . ?
C49 H49B 0.9700 . ?
C36 H36 0.9300 . ?
C36 C35 1.367(4) . ?
C36 C37 1.379(4) . ?
C9 H9 0.9300 . ?
C25 C26 1.440(4) . ?
C25 C24 1.153(4) . ?
C26 H26A 0.9700 . ?
C26 H26B 0.9700 . ?
C35 H35 0.9300 . ?
C42 C41 1.370(4) . ?
C42 C43 1.355(5) . ?
C42 C40 1.510(4) . ?
C15 H15 0.9300 . ?
C6 H6 0.9300 . ?
C6 C5 1.370(4) . ?
C19 H19 0.9300 . ?
C19 C20 1.378(4) . ?
C38 H38 0.9300 . ?
C38 C37 1.374(4) . ?
C61 H61 0.9300 . ?
C37 C40 1.514(4) . ?
C5 H5 0.9300 . ?
C17 H17A 0.9700 . ?
C17 H17B 0.9700 . ?
C47 H47 0.9300 . ?
C65 H65 0.9300 . ?
C65 C67 1.351(4) . ?
C41 H41 0.9300 . ?
C41 C46 1.359(5) . ?
C21 H21 0.9300 . ?
C21 C20 1.362(4) . ?
C21 C22 1.351(5) . ?
C2 C3 1.446(5) . ?
C2 C1 1.155(4) . ?
C20 H20 0.9300 . ?
C23 H23 0.9300 . ?
C23 C22 1.384(4) . ?
C3 H3A 0.9700 . ?
C3 H3B 0.9700 . ?
C43 H43 0.9300 . ?
C43 C44 1.385(6) . ?
C63 H63A 0.9700 . ?
C63 H63B 0.9700 . ?
C70 H70 0.9300 . ?
C70 C69 1.429(5) . ?
C24 H24 0.9300 . ?
C68 H68 0.9300 . ?
C68 C69 1.354(5) . ?
C68 C67 1.329(5) . ?
C69 H69 0.9300 . ?
C67 H67 0.9300 . ?
C22 H22 0.9300 . ?
C46 H46 0.9300 . ?
C46 C45 1.346(6) . ?
C1 H1 0.9300 . ?
C40 H40A 0.9700 . ?
C40 H40B 0.9700 . ?
C44 H44 0.9300 . ?
C44 C45 1.371(6) . ?
C45 H45 0.9300 . ?
